data_4065326
loop_
_publ_author_name
'Henderson, Matthew A.'
'Luo, Jingwei'
'Oliver, Allen'
'McIndoe, J. Scott'

_publ_section_title
;
 The Pauson-Khand Reaction: A Gas-Phase and Solution-Phase Examination
 Using Electrospray Ionization Mass Spectrometry
;
_journal_issue 20
_journal_name_full Organometallics
_journal_page_first 5471
_journal_paper_doi 10.1021/om200717r
_journal_volume 30
_journal_year 2011
_chemical_formula_moiety 'C17 H18 Co2 N O6, F6 P'
_chemical_formula_sum 'C17 H18 Co2 F6 N O6 P'
_chemical_formula_weight 595.15
_chemical_name_systematic
; 
 ? 
;
_space_group_IT_number 14
_symmetry_cell_setting monoclinic
_symmetry_space_group_name_Hall '-P 2ybc'
_symmetry_space_group_name_H-M 'P 1 21/c 1'
_atom_sites_solution_hydrogens geom
_atom_sites_solution_primary direct
_atom_sites_solution_secondary difmap
_audit_creation_method SHELXL-97
_cell_angle_alpha 90.00
_cell_angle_beta 112.8570(10)
_cell_angle_gamma 90.00
_cell_formula_units_Z 8
_cell_length_a 17.5879(5)
_cell_length_b 13.7820(4)
_cell_length_c 20.6662(6)
_cell_measurement_reflns_used 9978
_cell_measurement_temperature 100(2)
_cell_measurement_theta_max 26.35
_cell_measurement_theta_min 2.44
_cell_volume 4616.1(2)
_computing_cell_refinement 'Bruker SAINT v7.60A'
_computing_data_collection 'Bruker APEX-II v2009-7'
_computing_data_reduction 'Bruker SAINT v7.60A'
_computing_structure_refinement 'SHELXL-97 (Sheldrick, 2008)'
_computing_structure_solution 'SHELXS-97 (Sheldrick, 2008)'
_diffrn_ambient_temperature 100(2)
_diffrn_detector_area_resol_mean 83.33
_diffrn_measured_fraction_theta_full 0.994
_diffrn_measured_fraction_theta_max 0.994
_diffrn_measurement_device_type 'Bruker APEX-II'
_diffrn_measurement_method 'combination of \w and \f-scans '
_diffrn_radiation_monochromator graphite
_diffrn_radiation_source 'fine-focus sealed tube'
_diffrn_radiation_type MoK\a
_diffrn_radiation_wavelength 0.71073
_diffrn_reflns_av_R_equivalents 0.0342
_diffrn_reflns_av_sigmaI/netI 0.0286
_diffrn_reflns_limit_h_max 21
_diffrn_reflns_limit_h_min -21
_diffrn_reflns_limit_k_max 17
_diffrn_reflns_limit_k_min -15
_diffrn_reflns_limit_l_max 25
_diffrn_reflns_limit_l_min -25
_diffrn_reflns_number 66581
_diffrn_reflns_theta_full 26.44
_diffrn_reflns_theta_max 26.44
_diffrn_reflns_theta_min 1.26
_exptl_absorpt_coefficient_mu 1.588
_exptl_absorpt_correction_T_max 0.8763
_exptl_absorpt_correction_T_min 0.6851
_exptl_absorpt_correction_type numerical
_exptl_absorpt_process_details 'SADABS, Sheldrick, 2008'
_exptl_crystal_colour red
_exptl_crystal_density_diffrn 1.713
_exptl_crystal_density_method 'not measured'
_exptl_crystal_description block
_exptl_crystal_F_000 2384
_exptl_crystal_size_max 0.29
_exptl_crystal_size_mid 0.19
_exptl_crystal_size_min 0.15
_refine_diff_density_max 1.079
_refine_diff_density_min -0.733
_refine_diff_density_rms 0.092
_refine_ls_extinction_method none
_refine_ls_goodness_of_fit_ref 1.065
_refine_ls_hydrogen_treatment constr
_refine_ls_matrix_type full
_refine_ls_number_parameters 596
_refine_ls_number_reflns 9424
_refine_ls_number_restraints 0
_refine_ls_restrained_S_all 1.065
_refine_ls_R_factor_all 0.0505
_refine_ls_R_factor_gt 0.0375
_refine_ls_shift/su_max 0.041
_refine_ls_shift/su_mean 0.003
_refine_ls_structure_factor_coef Fsqd
_refine_ls_weighting_details 'calc w=1/[\s^2^(Fo^2^)+(0.0640P)^2^+3.7066P] where P=(Fo^2^+2Fc^2^)/3'
_refine_ls_weighting_scheme calc
_refine_ls_wR_factor_gt 0.1027
_refine_ls_wR_factor_ref 0.1141
_reflns_number_gt 7600
_reflns_number_total 9424
_reflns_threshold_expression >2sigma(I)
_cod_data_source_file om200717r_si_002.cif
_cod_data_source_block cmpd3
_cod_original_sg_symbol_H-M P21/c
_cod_database_code 4065326

loop_
_symmetry_equiv_pos_as_xyz
'x, y, z'
'-x, y+1/2, -z+1/2'
'-x, -y, -z'
'x, -y-1/2, z-1/2'

loop_
_atom_site_label
_atom_site_type_symbol
_atom_site_fract_x
_atom_site_fract_y
_atom_site_fract_z
_atom_site_U_iso_or_equiv
_atom_site_adp_type
_atom_site_occupancy
_atom_site_symmetry_multiplicity
_atom_site_calc_flag
_atom_site_refinement_flags
Co1 Co 0.19455(2) 1.19147(3) 0.161580(19) 0.01860(10) Uani 1 1 d .
Co2 Co 0.08559(2) 1.31080(3) 0.099379(19) 0.01900(10) Uani 1 1 d .
O12 O 0.33133(13) 1.06698(16) 0.16286(12) 0.0329(5) Uani 1 1 d .
O13 O 0.27716(16) 1.30922(17) 0.28909(12) 0.0426(6) Uani 1 1 d .
O14 O 0.08933(15) 1.04166(16) 0.18762(12) 0.0345(5) Uani 1 1 d .
O15 O -0.01391(13) 1.40328(15) -0.03530(11) 0.0303(5) Uani 1 1 d .
O16 O -0.04549(13) 1.21425(16) 0.13219(11) 0.0306(5) Uani 1 1 d .
O17 O 0.14472(17) 1.48593(17) 0.18757(12) 0.0427(6) Uani 1 1 d .
N1 N 0.14368(14) 1.13791(16) -0.05078(11) 0.0177(5) Uani 1 1 d .
C1 C 0.09348(19) 1.0683(2) -0.10851(15) 0.0231(6) Uani 1 1 d .
H1A H 0.0839 1.0077 -0.0870 0.028 Uiso 1 1 calc R
H1B H 0.0391 1.0977 -0.1360 0.028 Uiso 1 1 calc R
C2 C 0.1364(2) 1.0440(2) -0.15743(15) 0.0284(7) Uani 1 1 d .
H2A H 0.1419 1.1036 -0.1820 0.034 Uiso 1 1 calc R
H2B H 0.1024 0.9971 -0.1933 0.034 Uiso 1 1 calc R
C3 C 0.2212(2) 1.0010(3) -0.11757(17) 0.0359(8) Uani 1 1 d .
H3A H 0.2494 0.9911 -0.1502 0.043 Uiso 1 1 calc R
H3B H 0.2153 0.9370 -0.0983 0.043 Uiso 1 1 calc R
C4 C 0.2733(2) 1.0674(2) -0.05771(17) 0.0327(7) Uani 1 1 d .
H4A H 0.3255 1.0340 -0.0294 0.039 Uiso 1 1 calc R
H4B H 0.2873 1.1269 -0.0776 0.039 Uiso 1 1 calc R
C5 C 0.22882(17) 1.0955(2) -0.01024(15) 0.0241(6) Uani 1 1 d .
H5A H 0.2233 1.0374 0.0158 0.029 Uiso 1 1 calc R
H5B H 0.2626 1.1438 0.0246 0.029 Uiso 1 1 calc R
C6 C 0.09773(16) 1.1468(2) -0.00183(14) 0.0181(6) Uani 1 1 d .
H6A H 0.0414 1.1708 -0.0295 0.022 Uiso 1 1 calc R
H6B H 0.0923 1.0811 0.0152 0.022 Uiso 1 1 calc R
C7 C 0.13576(17) 1.2112(2) 0.06019(14) 0.0179(6) Uani 1 1 d .
C8 C 0.18864(17) 1.2840(2) 0.08767(14) 0.0197(6) Uani 1 1 d .
H8A H 0.2288 1.3219 0.0743 0.035(9) Uiso 1 1 calc R
C9 C 0.15269(17) 1.2365(2) -0.07960(14) 0.0195(6) Uani 1 1 d .
H9A H 0.1763 1.2823 -0.0399 0.023 Uiso 1 1 calc R
H9B H 0.1925 1.2309 -0.1026 0.023 Uiso 1 1 calc R
C10 C 0.07363(18) 1.2784(2) -0.13136(15) 0.0233(6) Uani 1 1 d .
H10A H 0.0261 1.2794 -0.1202 0.028 Uiso 1 1 calc R
C11 C 0.0692(2) 1.3135(2) -0.19167(17) 0.0307(7) Uani 1 1 d .
H11A H 0.1164 1.3127 -0.2032 0.037 Uiso 1 1 calc R
H11B H 0.0187 1.3397 -0.2238 0.037 Uiso 1 1 calc R
C12 C 0.27942(18) 1.1149(2) 0.16346(15) 0.0244(6) Uani 1 1 d .
C13 C 0.24547(19) 1.2615(2) 0.24069(16) 0.0278(7) Uani 1 1 d .
C14 C 0.13150(19) 1.0985(2) 0.17914(15) 0.0243(6) Uani 1 1 d .
C15 C 0.02315(18) 1.3689(2) 0.01731(16) 0.0227(6) Uani 1 1 d .
C16 C 0.00384(18) 1.2527(2) 0.11887(15) 0.0238(6) Uani 1 1 d .
C17 C 0.1201(2) 1.4183(2) 0.15502(16) 0.0272(7) Uani 1 1 d .
Co3 Co 0.72308(2) 1.29602(3) 0.15343(2) 0.02276(11) Uani 1 1 d .
Co4 Co 0.78248(2) 1.42516(3) 0.10473(2) 0.02431(11) Uani 1 1 d .
O32 O 0.64386(17) 1.4271(2) 0.22194(15) 0.0586(8) Uani 1 1 d .
O33 O 0.87108(15) 1.20511(19) 0.26082(13) 0.0424(6) Uani 1 1 d .
O34 O 0.61592(16) 1.12709(19) 0.13482(15) 0.0496(7) Uani 1 1 d .
O35 O 0.82715(16) 1.49757(18) -0.00941(15) 0.0470(6) Uani 1 1 d .
O36 O 0.95177(14) 1.41198(18) 0.21349(13) 0.0410(6) Uani 1 1 d .
O37 O 0.70293(16) 1.59803(19) 0.13570(14) 0.0506(7) Uani 1 1 d .
N2 N 0.58454(15) 1.31617(19) -0.07062(13) 0.0261(6) Uani 1 1 d .
C21 C 0.49518(18) 1.3432(3) -0.11612(17) 0.0338(7) Uani 1 1 d .
H21A H 0.4580 1.3075 -0.0988 0.041 Uiso 1 1 calc R
H21B H 0.4874 1.4134 -0.1104 0.041 Uiso 1 1 calc R
C22 C 0.4705(2) 1.3220(4) -0.1920(2) 0.0541(11) Uani 1 1 d .
H22A H 0.4120 1.3403 -0.2180 0.065 Uiso 1 1 calc R
H22B H 0.4760 1.2516 -0.1988 0.065 Uiso 1 1 calc R
C23 C 0.5263(2) 1.3801(4) -0.2209(2) 0.0557(11) Uani 1 1 d .
H23A H 0.5121 1.3632 -0.2709 0.067 Uiso 1 1 calc R
H23B H 0.5170 1.4505 -0.2180 0.067 Uiso 1 1 calc R
C24 C 0.6176(2) 1.3558(4) -0.1778(2) 0.0543(11) Uani 1 1 d .
H24A H 0.6284 1.2881 -0.1877 0.065 Uiso 1 1 calc R
H24B H 0.6527 1.3989 -0.1928 0.065 Uiso 1 1 calc R
C25 C 0.6407(2) 1.3675(3) -0.10054(19) 0.0440(9) Uani 1 1 d .
H25A H 0.6412 1.4376 -0.0900 0.053 Uiso 1 1 calc R
H25B H 0.6975 1.3428 -0.0758 0.053 Uiso 1 1 calc R
C26 C 0.60167(17) 1.3569(2) 0.00147(15) 0.0246(6) Uani 1 1 d .
H26A H 0.5909 1.4276 -0.0033 0.029 Uiso 1 1 calc R
H26B H 0.5617 1.3280 0.0189 0.029 Uiso 1 1 calc R
C27 C 0.68626(17) 1.3415(2) 0.05576(15) 0.0211(6) Uani 1 1 d .
C28 C 0.75588(17) 1.2902(2) 0.07375(15) 0.0206(6) Uani 1 1 d .
H28A H 0.7783 1.2398 0.0512 0.025 Uiso 1 1 calc R
C29 C 0.5968(2) 1.2086(2) -0.0685(2) 0.0406(9) Uani 1 1 d .
H29A H 0.5971 1.1878 -0.1143 0.049 Uiso 1 1 calc R
H29B H 0.6519 1.1938 -0.0321 0.049 Uiso 1 1 calc R
C30 C 0.5361(3) 1.1516(3) -0.0543(2) 0.0565(11) Uani 1 1 d .
H30A H 0.5231 1.1680 -0.0152 0.068 Uiso 1 1 calc R
C31 C 0.4981(4) 1.0769(4) -0.0944(3) 0.0910(18) Uani 1 1 d .
H31A H 0.5106 1.0596 -0.1337 0.109 Uiso 1 1 calc R
H31B H 0.4585 1.0407 -0.0838 0.109 Uiso 1 1 calc R
C32 C 0.6746(2) 1.3757(3) 0.19683(18) 0.0360(8) Uani 1 1 d .
C33 C 0.8145(2) 1.2432(3) 0.22190(17) 0.0311(7) Uani 1 1 d .
C34 C 0.6564(2) 1.1933(2) 0.14205(18) 0.0310(7) Uani 1 1 d .
C35 C 0.80944(19) 1.4701(2) 0.03471(19) 0.0336(7) Uani 1 1 d .
C36 C 0.8866(2) 1.4188(2) 0.17220(18) 0.0314(7) Uani 1 1 d .
C37 C 0.7342(2) 1.5321(2) 0.12371(18) 0.0345(8) Uani 1 1 d .
P1 P 0.15967(5) 0.84014(6) 0.07309(4) 0.02329(17) Uani 1 1 d .
F1 F 0.09562(11) 0.81216(14) 0.10730(10) 0.0365(5) Uani 1 1 d .
F2 F 0.22263(12) 0.86934(13) 0.03679(11) 0.0404(5) Uani 1 1 d .
F3 F 0.14317(12) 0.73957(13) 0.03169(10) 0.0388(5) Uani 1 1 d .
F4 F 0.17598(13) 0.94279(15) 0.11120(12) 0.0500(6) Uani 1 1 d .
F5 F 0.08610(12) 0.88854(15) 0.00767(10) 0.0402(5) Uani 1 1 d .
F6 F 0.23287(12) 0.79274(17) 0.13703(11) 0.0488(6) Uani 1 1 d .
P2 P 0.41328(5) 1.32647(7) 0.07416(6) 0.0410(2) Uani 1 1 d .
F7 F 0.37622(13) 1.23786(18) 0.10097(13) 0.0590(6) Uani 1 1 d .
F8 F 0.44986(16) 1.41559(16) 0.0466(2) 0.0870(11) Uani 1 1 d .
F9 F 0.50157(16) 1.2916(2) 0.1205(3) 0.1279(17) Uani 1 1 d .
F10 F 0.32455(15) 1.3644(3) 0.02763(17) 0.1117(14) Uani 1 1 d .
F11 F 0.4188(3) 1.2648(2) 0.0134(2) 0.1335(18) Uani 1 1 d .
F12 F 0.4084(3) 1.3898(2) 0.1352(2) 0.1190(14) Uani 1 1 d .

loop_
_atom_site_aniso_label
_atom_site_aniso_U_11
_atom_site_aniso_U_22
_atom_site_aniso_U_33
_atom_site_aniso_U_23
_atom_site_aniso_U_13
_atom_site_aniso_U_12
Co1 0.0175(2) 0.0218(2) 0.0151(2) -0.00043(14) 0.00473(16) -0.00049(15)
Co2 0.0182(2) 0.0206(2) 0.0190(2) -0.00052(15) 0.00818(16) 0.00086(15)
O12 0.0234(12) 0.0382(13) 0.0334(13) 0.0075(10) 0.0070(10) 0.0086(10)
O13 0.0476(16) 0.0410(14) 0.0274(13) -0.0091(11) 0.0019(12) -0.0018(11)
O14 0.0453(14) 0.0263(12) 0.0421(14) -0.0010(10) 0.0281(12) -0.0060(11)
O15 0.0314(12) 0.0275(12) 0.0258(12) 0.0037(9) 0.0046(10) 0.0027(9)
O16 0.0222(11) 0.0426(13) 0.0298(12) 0.0056(10) 0.0131(10) -0.0004(10)
O17 0.0662(17) 0.0294(13) 0.0323(13) -0.0079(11) 0.0191(12) -0.0065(12)
N1 0.0159(11) 0.0206(12) 0.0153(11) 0.0014(9) 0.0045(9) 0.0010(9)
C1 0.0279(16) 0.0239(15) 0.0163(14) -0.0028(11) 0.0072(12) -0.0045(12)
C2 0.0384(18) 0.0273(16) 0.0194(15) -0.0036(12) 0.0112(14) 0.0022(14)
C3 0.044(2) 0.0373(19) 0.0306(18) 0.0032(15) 0.0197(16) 0.0158(16)
C4 0.0285(17) 0.0430(19) 0.0281(17) 0.0067(14) 0.0126(14) 0.0173(14)
C5 0.0192(15) 0.0302(16) 0.0211(15) 0.0049(12) 0.0060(12) 0.0079(12)
C6 0.0155(13) 0.0232(14) 0.0159(13) -0.0012(11) 0.0064(11) -0.0026(11)
C7 0.0155(13) 0.0237(14) 0.0160(13) 0.0027(11) 0.0077(11) 0.0028(11)
C8 0.0185(14) 0.0225(14) 0.0186(14) 0.0005(11) 0.0079(12) -0.0011(11)
C9 0.0194(14) 0.0209(14) 0.0185(14) 0.0020(11) 0.0076(12) -0.0020(11)
C10 0.0224(15) 0.0247(15) 0.0244(15) 0.0031(12) 0.0109(13) 0.0030(12)
C11 0.0210(16) 0.0412(19) 0.0268(17) 0.0082(14) 0.0059(13) 0.0008(13)
C12 0.0211(15) 0.0306(16) 0.0169(14) 0.0048(12) 0.0022(12) -0.0015(13)
C13 0.0285(17) 0.0294(17) 0.0231(16) 0.0017(13) 0.0073(14) 0.0025(13)
C14 0.0295(16) 0.0255(16) 0.0195(15) -0.0010(12) 0.0114(13) 0.0039(13)
C15 0.0207(15) 0.0186(14) 0.0302(17) -0.0043(12) 0.0114(13) -0.0013(11)
C16 0.0225(15) 0.0280(16) 0.0198(15) 0.0026(12) 0.0071(13) 0.0079(12)
C17 0.0346(18) 0.0250(16) 0.0232(16) 0.0025(13) 0.0125(14) 0.0049(13)
Co3 0.0166(2) 0.0289(2) 0.0222(2) -0.00433(16) 0.00687(17) -0.00002(15)
Co4 0.0161(2) 0.0229(2) 0.0308(2) -0.00588(17) 0.00575(17) -0.00269(15)
O32 0.0456(16) 0.077(2) 0.0551(17) -0.0289(15) 0.0220(14) 0.0118(14)
O33 0.0279(13) 0.0601(17) 0.0331(13) 0.0040(12) 0.0051(11) 0.0100(12)
O34 0.0375(15) 0.0379(15) 0.0747(19) 0.0033(13) 0.0231(14) -0.0075(12)
O35 0.0402(15) 0.0434(15) 0.0609(17) 0.0110(13) 0.0235(13) -0.0073(12)
O36 0.0208(12) 0.0484(15) 0.0434(14) -0.0200(12) 0.0011(11) -0.0001(10)
O37 0.0412(15) 0.0402(15) 0.0593(17) -0.0195(13) 0.0073(13) 0.0094(12)
N2 0.0147(12) 0.0356(15) 0.0231(13) -0.0017(11) 0.0020(10) 0.0020(10)
C21 0.0162(15) 0.047(2) 0.0313(18) 0.0022(15) 0.0012(13) 0.0029(14)
C22 0.026(2) 0.087(3) 0.037(2) -0.003(2) -0.0002(17) 0.007(2)
C23 0.040(2) 0.085(3) 0.037(2) 0.011(2) 0.0089(18) 0.013(2)
C24 0.037(2) 0.080(3) 0.044(2) 0.011(2) 0.0144(18) 0.010(2)
C25 0.0227(18) 0.068(3) 0.039(2) -0.0002(18) 0.0092(15) -0.0041(16)
C26 0.0171(14) 0.0242(15) 0.0286(16) -0.0045(12) 0.0048(12) 0.0021(12)
C27 0.0177(14) 0.0216(15) 0.0234(15) -0.0038(11) 0.0074(12) -0.0027(11)
C28 0.0155(14) 0.0238(15) 0.0219(14) -0.0055(11) 0.0064(12) -0.0044(11)
C29 0.0289(18) 0.0317(18) 0.044(2) -0.0115(15) -0.0040(16) 0.0066(14)
C30 0.051(3) 0.042(2) 0.066(3) -0.002(2) 0.012(2) -0.0039(19)
C31 0.094(4) 0.060(3) 0.108(5) -0.025(3) 0.028(4) -0.035(3)
C32 0.0280(18) 0.047(2) 0.0323(18) -0.0079(15) 0.0104(15) 0.0004(15)
C33 0.0273(17) 0.0420(19) 0.0247(17) -0.0031(14) 0.0110(14) -0.0020(15)
C34 0.0228(17) 0.0360(19) 0.0353(18) 0.0019(14) 0.0126(14) 0.0043(14)
C35 0.0228(16) 0.0287(17) 0.047(2) 0.0022(15) 0.0114(16) -0.0037(13)
C36 0.0248(17) 0.0296(17) 0.0414(19) -0.0138(14) 0.0146(16) -0.0035(13)
C37 0.0261(17) 0.0318(18) 0.0381(19) -0.0086(15) 0.0042(15) -0.0032(14)
P1 0.0170(4) 0.0237(4) 0.0294(4) -0.0027(3) 0.0093(3) -0.0008(3)
F1 0.0240(10) 0.0537(13) 0.0347(10) 0.0143(9) 0.0146(8) 0.0036(8)
F2 0.0370(11) 0.0307(10) 0.0694(14) -0.0071(9) 0.0381(11) -0.0054(8)
F3 0.0452(12) 0.0264(10) 0.0450(12) -0.0080(8) 0.0177(10) -0.0099(9)
F4 0.0452(12) 0.0426(12) 0.0697(15) -0.0310(11) 0.0304(12) -0.0082(10)
F5 0.0333(11) 0.0470(12) 0.0409(11) 0.0207(9) 0.0149(9) 0.0101(9)
F6 0.0237(10) 0.0731(15) 0.0387(12) 0.0035(10) 0.0003(9) 0.0159(10)
P2 0.0213(4) 0.0333(5) 0.0744(7) 0.0054(5) 0.0251(5) 0.0011(4)
F7 0.0377(12) 0.0630(15) 0.0798(17) 0.0192(13) 0.0265(12) -0.0117(11)
F8 0.0634(17) 0.0332(13) 0.199(3) 0.0280(17) 0.088(2) 0.0095(11)
F9 0.0227(14) 0.103(3) 0.241(5) 0.082(3) 0.032(2) 0.0105(14)
F10 0.0312(14) 0.187(4) 0.109(2) 0.099(3) 0.0194(15) 0.0082(18)
F11 0.260(5) 0.0582(19) 0.163(4) -0.029(2) 0.170(4) -0.045(3)
F12 0.196(4) 0.067(2) 0.113(3) -0.0188(19) 0.081(3) 0.011(2)

loop_
_atom_type_symbol
_atom_type_description
_atom_type_scat_dispersion_real
_atom_type_scat_dispersion_imag
_atom_type_scat_source
C C 0.0033 0.0016 'International Tables Vol C Tables 4.2.6.8 and 6.1.1.4'
H H 0.0000 0.0000 'International Tables Vol C Tables 4.2.6.8 and 6.1.1.4'
N N 0.0061 0.0033 'International Tables Vol C Tables 4.2.6.8 and 6.1.1.4'
O O 0.0106 0.0060 'International Tables Vol C Tables 4.2.6.8 and 6.1.1.4'
F F 0.0171 0.0103 'International Tables Vol C Tables 4.2.6.8 and 6.1.1.4'
P P 0.1023 0.0942 'International Tables Vol C Tables 4.2.6.8 and 6.1.1.4'
Co Co 0.3494 0.9721 'International Tables Vol C Tables 4.2.6.8 and 6.1.1.4'

loop_
_geom_angle_atom_site_label_1
_geom_angle_atom_site_label_2
_geom_angle_atom_site_label_3
_geom_angle
C13 Co1 C12 100.15(14)
C13 Co1 C14 108.75(13)
C12 Co1 C14 98.40(13)
C13 Co1 C8 102.41(13)
C12 Co1 C8 100.89(12)
C14 Co1 C8 139.52(13)
C13 Co1 C7 139.66(13)
C12 Co1 C7 101.02(12)
C14 Co1 C7 101.60(12)
C8 Co1 C7 39.82(11)
C13 Co1 Co2 97.29(10)
C12 Co1 Co2 149.54(9)
C14 Co1 Co2 99.36(10)
C8 Co1 Co2 50.71(8)
C7 Co1 Co2 51.12(8)
C15 Co2 C16 99.08(13)
C15 Co2 C17 99.40(13)
C16 Co2 C17 108.35(14)
C15 Co2 C8 102.81(12)
C16 Co2 C8 142.54(12)
C17 Co2 C8 97.65(13)
C15 Co2 C7 97.39(12)
C16 Co2 C7 107.64(12)
C17 Co2 C7 136.99(13)
C8 Co2 C7 39.82(11)
C15 Co2 Co1 147.86(9)
C16 Co2 Co1 96.42(9)
C17 Co2 Co1 102.17(10)
C8 Co2 Co1 50.96(8)
C7 Co2 Co1 50.90(8)
C9 N1 C1 112.1(2)
C9 N1 C5 109.3(2)
C1 N1 C5 109.7(2)
C9 N1 C6 110.6(2)
C1 N1 C6 106.0(2)
C5 N1 C6 109.1(2)
C2 C1 N1 112.0(2)
C1 C2 C3 111.3(2)
C2 C3 C4 111.2(3)
C5 C4 C3 112.2(3)
N1 C5 C4 112.6(2)
C7 C6 N1 116.3(2)
C8 C7 C6 145.1(3)
C8 C7 Co1 70.07(17)
C6 C7 Co1 135.4(2)
C8 C7 Co2 69.53(17)
C6 C7 Co2 130.3(2)
Co1 C7 Co2 77.98(10)
C7 C8 Co2 70.65(17)
C7 C8 Co1 70.12(17)
Co2 C8 Co1 78.32(10)
C10 C9 N1 114.5(2)
C11 C10 C9 121.1(3)
O12 C12 Co1 178.3(3)
O13 C13 Co1 177.1(3)
O14 C14 Co1 177.1(3)
O15 C15 Co2 177.1(3)
O16 C16 Co2 177.8(3)
O17 C17 Co2 175.9(3)
C34 Co3 C32 97.64(15)
C34 Co3 C33 96.96(15)
C32 Co3 C33 107.28(15)
C34 Co3 C28 104.48(13)
C32 Co3 C28 142.10(14)
C33 Co3 C28 100.22(13)
C34 Co3 C27 100.29(14)
C32 Co3 C27 106.40(14)
C33 Co3 C27 139.45(13)
C28 Co3 C27 39.89(12)
C34 Co3 Co4 150.94(11)
C32 Co3 Co4 96.84(12)
C33 Co3 Co4 102.58(10)
C28 Co3 Co4 51.17(8)
C27 Co3 Co4 51.29(8)
C35 Co4 C37 100.70(16)
C35 Co4 C36 97.58(15)
C37 Co4 C36 106.77(14)
C35 Co4 C28 99.64(14)
C37 Co4 C28 140.02(13)
C36 Co4 C28 104.19(13)
C35 Co4 C27 103.31(13)
C37 Co4 C27 101.86(13)
C36 Co4 C27 140.47(13)
C28 Co4 C27 39.67(11)
C35 Co4 Co3 149.54(11)
C37 Co4 Co3 100.93(11)
C36 Co4 Co3 96.41(11)
C28 Co4 Co3 50.56(8)
C27 Co4 Co3 51.13(8)
C29 N2 C26 111.7(3)
C29 N2 C25 111.2(3)
C26 N2 C25 108.4(2)
C29 N2 C21 111.2(2)
C26 N2 C21 106.2(2)
C25 N2 C21 108.0(2)
C22 C21 N2 114.2(3)
C21 C22 C23 109.6(3)
C24 C23 C22 109.7(3)
C25 C24 C23 112.6(3)
C24 C25 N2 115.6(3)
C27 C26 N2 116.6(2)
C28 C27 C26 145.6(3)
C28 C27 Co3 69.21(17)
C26 C27 Co3 130.7(2)
C28 C27 Co4 69.82(17)
C26 C27 Co4 135.2(2)
Co3 C27 Co4 77.57(10)
C27 C28 Co3 70.90(17)
C27 C28 Co4 70.51(17)
Co3 C28 Co4 78.26(10)
C30 C29 N2 115.8(3)
C31 C30 C29 121.9(5)
O32 C32 Co3 177.7(3)
O33 C33 Co3 174.8(3)
O34 C34 Co3 178.3(3)
O35 C35 Co4 179.2(3)
O36 C36 Co4 177.8(3)
O37 C37 Co4 178.8(3)
F6 P1 F4 91.25(13)
F6 P1 F1 90.89(11)
F4 P1 F1 91.04(11)
F6 P1 F3 90.50(12)
F4 P1 F3 177.40(13)
F1 P1 F3 90.86(11)
F6 P1 F5 179.29(12)
F4 P1 F5 88.79(12)
F1 P1 F5 89.81(10)
F3 P1 F5 89.44(11)
F6 P1 F2 90.49(12)
F4 P1 F2 89.09(11)
F1 P1 F2 178.61(12)
F3 P1 F2 88.97(10)
F5 P1 F2 88.81(11)
F9 P2 F11 88.1(3)
F9 P2 F12 91.8(3)
F11 P2 F12 179.2(2)
F9 P2 F10 178.6(2)
F11 P2 F10 92.7(3)
F12 P2 F10 87.4(2)
F9 P2 F7 89.68(15)
F11 P2 F7 91.39(16)
F12 P2 F7 89.39(18)
F10 P2 F7 91.42(14)
F9 P2 F8 90.76(16)
F11 P2 F8 88.40(17)
F12 P2 F8 90.82(19)
F10 P2 F8 88.15(15)
F7 P2 F8 179.51(19)
C2 C1 H1A 109.2
N1 C1 H1A 109.2
C2 C1 H1B 109.2
N1 C1 H1B 109.2
H1A C1 H1B 107.9
C1 C2 H2A 109.4
C3 C2 H2A 109.4
C1 C2 H2B 109.4
C3 C2 H2B 109.4
H2A C2 H2B 108.0
C2 C3 H3A 109.4
C4 C3 H3A 109.4
C2 C3 H3B 109.4
C4 C3 H3B 109.4
H3A C3 H3B 108.0
C5 C4 H4A 109.2
C3 C4 H4A 109.2
C5 C4 H4B 109.2
C3 C4 H4B 109.2
H4A C4 H4B 107.9
N1 C5 H5A 109.1
C4 C5 H5A 109.1
N1 C5 H5B 109.1
C4 C5 H5B 109.1
H5A C5 H5B 107.8
C7 C6 H6A 108.2
N1 C6 H6A 108.2
C7 C6 H6B 108.2
N1 C6 H6B 108.2
H6A C6 H6B 107.4
C7 C8 H8A 136.5
Co2 C8 H8A 136.5
Co1 C8 H8A 136.5
C10 C9 H9A 108.6
N1 C9 H9A 108.6
C10 C9 H9B 108.6
N1 C9 H9B 108.6
H9A C9 H9B 107.6
C11 C10 H10A 119.5
C9 C10 H10A 119.5
C10 C11 H11A 120.0
C10 C11 H11B 120.0
H11A C11 H11B 120.0
C22 C21 H21A 108.7
N2 C21 H21A 108.7
C22 C21 H21B 108.7
N2 C21 H21B 108.7
H21A C21 H21B 107.6
C21 C22 H22A 109.8
C23 C22 H22A 109.8
C21 C22 H22B 109.8
C23 C22 H22B 109.8
H22A C22 H22B 108.2
C24 C23 H23A 109.7
C22 C23 H23A 109.7
C24 C23 H23B 109.7
C22 C23 H23B 109.7
H23A C23 H23B 108.2
C25 C24 H24A 109.1
C23 C24 H24A 109.1
C25 C24 H24B 109.1
C23 C24 H24B 109.1
H24A C24 H24B 107.8
C24 C25 H25A 108.4
N2 C25 H25A 108.4
C24 C25 H25B 108.4
N2 C25 H25B 108.4
H25A C25 H25B 107.4
C27 C26 H26A 108.1
N2 C26 H26A 108.1
C27 C26 H26B 108.1
N2 C26 H26B 108.1
H26A C26 H26B 107.3
C27 C28 H28A 136.3
Co3 C28 H28A 136.3
Co4 C28 H28A 136.3
C30 C29 H29A 108.3
N2 C29 H29A 108.3
C30 C29 H29B 108.3
N2 C29 H29B 108.3
H29A C29 H29B 107.4
C31 C30 H30A 119.1
C29 C30 H30A 119.1
C30 C31 H31A 120.0
C30 C31 H31B 120.0
H31A C31 H31B 120.0

loop_
_geom_bond_atom_site_label_1
_geom_bond_atom_site_label_2
_geom_bond_distance
Co1 C13 1.808(3)
Co1 C12 1.816(3)
Co1 C14 1.821(3)
Co1 C8 1.962(3)
Co1 C7 1.962(3)
Co1 Co2 2.4731(5)
Co2 C15 1.810(3)
Co2 C16 1.822(3)
Co2 C17 1.828(3)
Co2 C8 1.955(3)
Co2 C7 1.968(3)
O12 C12 1.131(4)
O13 C13 1.145(4)
O14 C14 1.138(4)
O15 C15 1.132(3)
O16 C16 1.138(3)
O17 C17 1.132(4)
N1 C9 1.517(3)
N1 C1 1.518(3)
N1 C5 1.520(3)
N1 C6 1.525(3)
C1 C2 1.515(4)
C2 C3 1.516(4)
C3 C4 1.525(5)
C4 C5 1.523(4)
C6 C7 1.487(4)
C7 C8 1.336(4)
C9 C10 1.502(4)
C10 C11 1.311(4)
Co3 C34 1.794(3)
Co3 C32 1.825(3)
Co3 C33 1.830(3)
Co3 C28 1.946(3)
Co3 C27 1.967(3)
Co3 Co4 2.4676(6)
Co4 C35 1.799(4)
Co4 C37 1.818(3)
Co4 C36 1.822(3)
Co4 C28 1.963(3)
Co4 C27 1.972(3)
O32 C32 1.133(4)
O33 C33 1.136(4)
O34 C34 1.132(4)
O35 C35 1.137(4)
O36 C36 1.137(4)
O37 C37 1.138(4)
N2 C29 1.496(4)
N2 C26 1.509(4)
N2 C25 1.526(4)
N2 C21 1.531(4)
C21 C22 1.485(5)
C22 C23 1.555(6)
C23 C24 1.539(5)
C24 C25 1.496(5)
C26 C27 1.490(4)
C27 C28 1.335(4)
C29 C30 1.445(6)
C30 C31 1.328(6)
P1 F6 1.584(2)
P1 F4 1.590(2)
P1 F1 1.5926(18)
P1 F3 1.5951(19)
P1 F5 1.609(2)
P1 F2 1.6112(19)
P2 F9 1.551(3)
P2 F11 1.551(3)
P2 F12 1.563(3)
P2 F10 1.571(3)
P2 F7 1.582(2)
P2 F8 1.591(2)
C1 H1A 0.9900
C1 H1B 0.9900
C2 H2A 0.9900
C2 H2B 0.9900
C3 H3A 0.9900
C3 H3B 0.9900
C4 H4A 0.9900
C4 H4B 0.9900
C5 H5A 0.9900
C5 H5B 0.9900
C6 H6A 0.9900
C6 H6B 0.9900
C8 H8A 1.0000
C9 H9A 0.9900
C9 H9B 0.9900
C10 H10A 0.9500
C11 H11A 0.9500
C11 H11B 0.9500
C21 H21A 0.9900
C21 H21B 0.9900
C22 H22A 0.9900
C22 H22B 0.9900
C23 H23A 0.9900
C23 H23B 0.9900
C24 H24A 0.9900
C24 H24B 0.9900
C25 H25A 0.9900
C25 H25B 0.9900
C26 H26A 0.9900
C26 H26B 0.9900
C28 H28A 1.0000
C29 H29A 0.9900
C29 H29B 0.9900
C30 H30A 0.9500
C31 H31A 0.9500
C31 H31B 0.9500

loop_
_geom_torsion_atom_site_label_1
_geom_torsion_atom_site_label_2
_geom_torsion_atom_site_label_3
_geom_torsion_atom_site_label_4
_geom_torsion
C13 Co1 Co2 C15 141.2(2)
C12 Co1 Co2 C15 16.6(3)
C14 Co1 Co2 C15 -108.37(19)
C8 Co1 Co2 C15 41.1(2)
C7 Co1 Co2 C15 -11.0(2)
C13 Co1 Co2 C16 -100.32(14)
C12 Co1 Co2 C16 135.1(2)
C14 Co1 Co2 C16 10.14(13)
C8 Co1 Co2 C16 159.59(14)
C7 Co1 Co2 C16 107.55(14)
C13 Co1 Co2 C17 10.06(14)
C12 Co1 Co2 C17 -114.5(2)
C14 Co1 Co2 C17 120.53(13)
C8 Co1 Co2 C17 -90.03(14)
C7 Co1 Co2 C17 -142.06(14)
C13 Co1 Co2 C8 100.09(14)
C12 Co1 Co2 C8 -24.5(2)
C14 Co1 Co2 C8 -149.45(14)
C7 Co1 Co2 C8 -52.04(14)
C13 Co1 Co2 C7 152.13(14)
C12 Co1 Co2 C7 27.5(2)
C14 Co1 Co2 C7 -97.41(14)
C8 Co1 Co2 C7 52.04(14)
C9 N1 C1 C2 65.2(3)
C5 N1 C1 C2 -56.4(3)
C6 N1 C1 C2 -174.1(2)
N1 C1 C2 C3 57.4(3)
C1 C2 C3 C4 -54.3(4)
C2 C3 C4 C5 52.2(4)
C9 N1 C5 C4 -69.2(3)
C1 N1 C5 C4 54.1(3)
C6 N1 C5 C4 169.8(2)
C3 C4 C5 N1 -52.9(3)
C9 N1 C6 C7 -59.0(3)
C1 N1 C6 C7 179.4(2)
C5 N1 C6 C7 61.3(3)
N1 C6 C7 C8 20.0(6)
N1 C6 C7 Co1 -107.3(3)
N1 C6 C7 Co2 134.6(2)
C13 Co1 C7 C8 26.6(3)
C12 Co1 C7 C8 -93.84(19)
C14 Co1 C7 C8 165.09(18)
Co2 Co1 C7 C8 72.36(16)
C13 Co1 C7 C6 177.7(2)
C12 Co1 C7 C6 57.2(3)
C14 Co1 C7 C6 -43.9(3)
C8 Co1 C7 C6 151.1(4)
Co2 Co1 C7 C6 -136.6(3)
C13 Co1 C7 Co2 -45.8(2)
C12 Co1 C7 Co2 -166.20(11)
C14 Co1 C7 Co2 92.73(11)
C8 Co1 C7 Co2 -72.36(16)
C15 Co2 C7 C8 101.16(18)
C16 Co2 C7 C8 -156.83(18)
C17 Co2 C7 C8 -11.2(3)
Co1 Co2 C7 C8 -72.99(16)
C15 Co2 C7 C6 -45.2(3)
C16 Co2 C7 C6 56.8(3)
C17 Co2 C7 C6 -157.5(2)
C8 Co2 C7 C6 -146.3(3)
Co1 Co2 C7 C6 140.7(3)
C15 Co2 C7 Co1 174.15(11)
C16 Co2 C7 Co1 -83.84(12)
C17 Co2 C7 Co1 61.77(19)
C8 Co2 C7 Co1 72.99(16)
C6 C7 C8 Co2 132.3(4)
Co1 C7 C8 Co2 -84.20(8)
C6 C7 C8 Co1 -143.5(4)
Co2 C7 C8 Co1 84.20(8)
C15 Co2 C8 C7 -86.18(18)
C16 Co2 C8 C7 38.1(3)
C17 Co2 C8 C7 172.31(18)
Co1 Co2 C8 C7 72.81(16)
C15 Co2 C8 Co1 -158.99(10)
C16 Co2 C8 Co1 -34.7(2)
C17 Co2 C8 Co1 99.49(11)
C7 Co2 C8 Co1 -72.81(16)
C13 Co1 C8 C7 -162.73(18)
C12 Co1 C8 C7 94.20(18)
C14 Co1 C8 C7 -22.8(3)
Co2 Co1 C8 C7 -73.43(16)
C13 Co1 C8 Co2 -89.30(12)
C12 Co1 C8 Co2 167.63(11)
C14 Co1 C8 Co2 50.6(2)
C7 Co1 C8 Co2 73.43(16)
C1 N1 C9 C10 47.7(3)
C5 N1 C9 C10 169.6(2)
C6 N1 C9 C10 -70.3(3)
N1 C9 C10 C11 -131.2(3)
C34 Co3 Co4 C35 -24.2(3)
C32 Co3 Co4 C35 -143.6(2)
C33 Co3 Co4 C35 106.9(2)
C28 Co3 Co4 C35 13.8(2)
C27 Co3 Co4 C35 -38.1(2)
C34 Co3 Co4 C37 110.4(2)
C32 Co3 Co4 C37 -9.07(15)
C33 Co3 Co4 C37 -118.54(15)
C28 Co3 Co4 C37 148.38(15)
C27 Co3 Co4 C37 96.49(15)
C34 Co3 Co4 C36 -141.1(2)
C32 Co3 Co4 C36 99.44(14)
C33 Co3 Co4 C36 -10.03(14)
C28 Co3 Co4 C36 -103.11(14)
C27 Co3 Co4 C36 -155.00(14)
C34 Co3 Co4 C28 -38.0(2)
C32 Co3 Co4 C28 -157.45(15)
C33 Co3 Co4 C28 93.08(15)
C27 Co3 Co4 C28 -51.89(15)
C34 Co3 Co4 C27 13.9(2)
C32 Co3 Co4 C27 -105.56(15)
C33 Co3 Co4 C27 144.97(15)
C28 Co3 Co4 C27 51.89(15)
C29 N2 C21 C22 -66.9(4)
C26 N2 C21 C22 171.4(3)
C25 N2 C21 C22 55.3(4)
N2 C21 C22 C23 -60.2(4)
C21 C22 C23 C24 56.2(5)
C22 C23 C24 C25 -52.0(5)
C23 C24 C25 N2 51.0(5)
C29 N2 C25 C24 72.3(4)
C26 N2 C25 C24 -164.6(3)
C21 N2 C25 C24 -49.9(4)
C29 N2 C26 C27 59.7(3)
C25 N2 C26 C27 -63.1(3)
C21 N2 C26 C27 -179.0(3)
N2 C26 C27 C28 -17.7(6)
N2 C26 C27 Co3 -133.0(2)
N2 C26 C27 Co4 109.4(3)
C34 Co3 C27 C28 -100.30(19)
C32 Co3 C27 C28 158.50(18)
C33 Co3 C27 C28 13.4(3)
Co4 Co3 C27 C28 72.89(16)
C34 Co3 C27 C26 46.5(3)
C32 Co3 C27 C26 -54.7(3)
C33 Co3 C27 C26 160.2(3)
C28 Co3 C27 C26 146.8(4)
Co4 Co3 C27 C26 -140.3(3)
C34 Co3 C27 Co4 -173.20(11)
C32 Co3 C27 Co4 85.60(14)
C33 Co3 C27 Co4 -59.5(2)
C28 Co3 C27 Co4 -72.89(16)
C35 Co4 C27 C28 89.1(2)
C37 Co4 C27 C28 -166.74(19)
C36 Co4 C27 C28 -30.9(3)
Co3 Co4 C27 C28 -72.17(17)
C35 Co4 C27 C26 -62.2(3)
C37 Co4 C27 C26 42.0(3)
C36 Co4 C27 C26 177.9(3)
C28 Co4 C27 C26 -151.3(4)
Co3 Co4 C27 C26 136.6(3)
C35 Co4 C27 Co3 161.27(12)
C37 Co4 C27 Co3 -94.57(13)
C36 Co4 C27 Co3 41.3(2)
C28 Co4 C27 Co3 72.17(17)
C26 C27 C28 Co3 -132.9(5)
Co4 C27 C28 Co3 83.93(8)
C26 C27 C28 Co4 143.2(5)
Co3 C27 C28 Co4 -83.93(8)
C34 Co3 C28 C27 88.79(19)
C32 Co3 C28 C27 -34.9(3)
C33 Co3 C28 C27 -171.20(19)
Co4 Co3 C28 C27 -73.22(16)
C34 Co3 C28 Co4 162.01(12)
C32 Co3 C28 Co4 38.3(2)
C33 Co3 C28 Co4 -97.98(13)
C27 Co3 C28 Co4 73.22(16)
C35 Co4 C28 C27 -99.27(19)
C37 Co4 C28 C27 20.4(3)
C36 Co4 C28 C27 160.31(19)
Co3 Co4 C28 C27 73.68(16)
C35 Co4 C28 Co3 -172.94(12)
C37 Co4 C28 Co3 -53.2(2)
C36 Co4 C28 Co3 86.63(13)
C27 Co4 C28 Co3 -73.68(16)
C26 N2 C29 C30 70.5(4)
C25 N2 C29 C30 -168.3(3)
C21 N2 C29 C30 -47.9(4)
N2 C29 C30 C31 129.7(5)
